data_7204251
loop_
_publ_author_name
'Christine E. Elliott'
'David O. Miller'
'D. Jean Burnell'

_publ_section_title
;
 Synthesis of 6-alkyl analogues of the 1-azabicyclo[4.3.0]nonan-2-one
 system by a strategy of geminal acylation and Beckmann rearrangement
;
_journal_issue 2
_journal_name_full 'J. Chem. Soc., Perkin Trans. 1'
_journal_page_first 217
_journal_page_last 226
_journal_paper_doi 10.1039/b108164k
_journal_year 2002
_chemical_formula_moiety 'C15 H24 I N O2 '
_chemical_formula_sum 'C15 H24 I N O2'
_chemical_formula_weight 377.26
_space_group_IT_number 14
_symmetry_cell_setting monoclinic
_symmetry_Int_Tables_number 14
_symmetry_space_group_name_Hall '-P 2ybc'
_symmetry_space_group_name_H-M 'P 1 21/c 1'
_cell_angle_alpha 90
_cell_angle_beta 99.11(1)
_cell_angle_gamma 90
_cell_formula_units_Z 4
_cell_length_a 10.999(1)
_cell_length_b 5.926(6)
_cell_length_c 26.445(2)
_cell_measurement_reflns_used 25
_cell_measurement_temperature 299.2
_cell_measurement_theta_max 21.4
_cell_measurement_theta_min 18.4
_cell_volume 1701.9(17)
_computing_cell_refinement 'MSC/AFC Diffractometer Control'
_computing_data_collection 'MSC/AFC Diffractometer Control'
_computing_data_reduction 'teXsan for Windows version 1.06 (MSC, 1997-1999)'
_computing_publication_material 'teXsan for Windows version 1.06 (MSC, 1997-1999)'
_computing_structure_refinement 'teXsan for Windows version 1.06 (MSC, 1997-1999)'
_computing_structure_solution
;
SIR92 (Altomare, et. al. 1994)
;
_diffrn_ambient_temperature 299.2
_diffrn_measurement_device 'Rigaku AFC6S'
_diffrn_measurement_method \w-2\q
_diffrn_orient_matrix_UB_11 0.01881
_diffrn_orient_matrix_UB_12 -0.01047
_diffrn_orient_matrix_UB_13 0.03818
_diffrn_orient_matrix_UB_21 -0.01714
_diffrn_orient_matrix_UB_22 0.16491
_diffrn_orient_matrix_UB_23 0.00269
_diffrn_orient_matrix_UB_31 -0.08849
_diffrn_orient_matrix_UB_32 -0.03417
_diffrn_orient_matrix_UB_33 0.00129
_diffrn_radiation_detector 'scintillation counter'
_diffrn_radiation_monochromator graphite
_diffrn_radiation_source 'X-ray tube'
_diffrn_radiation_type 'Mo K\a'
_diffrn_radiation_wavelength 0.7107
_diffrn_reflns_av_R_equivalents 0.00990
_diffrn_reflns_av_sigmaI/netI 0.039
_diffrn_reflns_limit_h_max 14
_diffrn_reflns_limit_h_min 0
_diffrn_reflns_limit_k_max 7
_diffrn_reflns_limit_k_min 0
_diffrn_reflns_limit_l_max 34
_diffrn_reflns_limit_l_min -34
_diffrn_reflns_number 4544
_diffrn_reflns_reduction_process 'Lp corrections applied'
_diffrn_reflns_theta_max 27.58
_diffrn_reflns_theta_min 2.62
_diffrn_standards_decay_% 0.99
_diffrn_standards_interval_count 150
_diffrn_standards_number 3
_exptl_absorpt_coefficient_mu 1.881
_exptl_absorpt_correction_T_max 1.000
_exptl_absorpt_correction_T_min 0.919
_exptl_absorpt_correction_type
;
\y scans (North,Phillips & Matthews, 1968)
;
_exptl_crystal_colour colourless
_exptl_crystal_density_diffrn 1.472
_exptl_crystal_density_meas ?
_exptl_crystal_description prism
_exptl_crystal_F_000 760.00
_exptl_crystal_size_max 0.40
_exptl_crystal_size_mid 0.35
_exptl_crystal_size_min 0.25
_refine_diff_density_max 0.56
_refine_diff_density_min -0.51
_refine_ls_extinction_coef 0.00000025(3)
_refine_ls_extinction_expression 'equ(3) Acta Cryst.(1968) A24, p213.'
_refine_ls_extinction_method 'Zachariasen (1967)'
_refine_ls_goodness_of_fit_all 2.525
_refine_ls_goodness_of_fit_ref 3.050
_refine_ls_hydrogen_treatment noref
_refine_ls_matrix_type full
_refine_ls_number_constraints 0
_refine_ls_number_parameters 173
_refine_ls_number_reflns 2598
_refine_ls_number_restraints 0
_refine_ls_R_factor_all 0.0715
_refine_ls_R_factor_gt 0.0410
_refine_ls_shift/su_max 0.0000
_refine_ls_shift/su_mean 0.0001
_refine_ls_structure_factor_coef F
_refine_ls_weighting_details 'w = 1/[\s^2^(Fo) + 0.00002|Fo|^2^]'
_refine_ls_weighting_scheme sigma
_refine_ls_wR_factor_all 0.0420
_refine_ls_wR_factor_ref 0.0400
_reflns_number_gt 2598
_reflns_number_total 4328
_reflns_threshold_expression I>2.00\s(I)
_cod_data_source_file b108164k.txt
_cod_data_source_block '_cee42d-3'
_cod_original_cell_volume 1702(1)
_cod_original_sg_symbol_H-M 'P 21/c     '
_cod_original_formula_sum 'C15 H24 I N O2 '
_cod_database_code 7204251

loop_
_symmetry_equiv_pos_as_xyz
'   +x,   +y,   +z'
'   -x,1/2+y,1/2-z'
'   -x,   -y,   -z'
'   +x,1/2-y,1/2+z'

loop_
_atom_site_label
_atom_site_fract_x
_atom_site_fract_y
_atom_site_fract_z
_atom_site_U_iso_or_equiv
_atom_site_occupancy
_atom_site_refinement_flags
_atom_site_adp_type
_atom_site_calc_flag
_atom_site_calc_attached_atom
I(1) 0.34800(2) 0.41632(5) 0.841080(7) 0.10078(9) 1.000 . Uani d ?
O(1) 0.1099(2) 0.6151(3) 0.58226(7) 0.0788(6) 1.000 . Uani d ?
O(2) 0.1020(2) -0.0469(3) 0.71820(7) 0.0797(6) 1.000 . Uani d ?
N(1) 0.2026(2) 0.2318(3) 0.68349(7) 0.0561(6) 1.000 . Uani d ?
C(1) 0.2269(2) 0.3884(5) 0.76909(9) 0.0694(8) 1.000 . Uani d ?
C(2) 0.2924(2) 0.2746(5) 0.72953(9) 0.0648(8) 1.000 . Uani d ?
C(3) 0.3868(2) 0.4319(5) 0.7097(1) 0.0796(9) 1.000 . Uani d ?
C(4) 0.3126(2) 0.5453(5) 0.6631(1) 0.0708(9) 1.000 . Uani d ?
C(5) 0.2283(2) 0.3576(4) 0.63831(9) 0.0577(7) 1.000 . Uani d ?
C(6) 0.1096(2) 0.4465(4) 0.60802(9) 0.0594(8) 1.000 . Uani d ?
C(7) -0.0095(2) 0.3176(4) 0.6119(1) 0.0662(8) 1.000 . Uani d ?
C(8) 0.0185(2) 0.0819(4) 0.6333(1) 0.0663(8) 1.000 . Uani d ?
C(9) 0.1108(2) 0.0791(4) 0.6820(1) 0.0608(8) 1.000 . Uani d ?
C(10) 0.2929(2) 0.1987(4) 0.6037(1) 0.0684(8) 1.000 . Uani d ?
C(11) 0.3144(3) 0.2887(7) 0.5521(1) 0.107(1) 1.000 . Uani d ?
C(12) 0.425(1) 0.391(2) 0.5532(3) 0.483(7) 1.000 . Uani d ?
C(13) 0.3193(8) 0.121(1) 0.5155(2) 0.318(4) 1.000 . Uani d ?
C(14) -0.0883(3) 0.3045(6) 0.5593(1) 0.112(1) 1.000 . Uani d ?
C(15) -0.0758(3) 0.4540(5) 0.6490(1) 0.087(1) 1.000 . Uani d ?
H(1) 0.1569 0.3014 0.7737 0.083 1.000 . Uiso c ?
H(2) 0.2012 0.5350 0.7574 0.083 1.000 . Uiso c ?
H(3) 0.3305 0.1382 0.7426 0.078 1.000 . Uiso c ?
H(4) 0.4180 0.5404 0.7348 0.096 1.000 . Uiso c ?
H(5) 0.4532 0.3476 0.7002 0.096 1.000 . Uiso c ?
H(6) 0.2658 0.6676 0.6731 0.085 1.000 . Uiso c ?
H(7) 0.3650 0.5983 0.6404 0.085 1.000 . Uiso c ?
H(8) -0.0560 0.0163 0.6401 0.080 1.000 . Uiso c ?
H(9) 0.0503 -0.0055 0.6083 0.080 1.000 . Uiso c ?
H(10) 0.3710 0.1597 0.6225 0.082 1.000 . Uiso c ?
H(11) 0.2437 0.0668 0.5975 0.082 1.000 . Uiso c ?
H(12) 0.2506 0.3922 0.5397 0.129 1.000 . Uiso c ?
H(13) 0.4602 0.4220 0.5877 0.578 1.000 . Uiso c ?
H(14) 0.4783 0.2964 0.5379 0.578 1.000 . Uiso c ?
H(15) 0.4137 0.5299 0.5347 0.578 1.000 . Uiso c ?
H(16) 0.3214 -0.0227 0.5314 0.382 1.000 . Uiso c ?
H(17) 0.2478 0.1313 0.4900 0.382 1.000 . Uiso c ?
H(18) 0.3906 0.1411 0.5001 0.382 1.000 . Uiso c ?
H(19) -0.1726 0.2932 0.5630 0.134 1.000 . Uiso c ?
H(20) -0.0762 0.4366 0.5404 0.134 1.000 . Uiso c ?
H(21) -0.0653 0.1756 0.5417 0.134 1.000 . Uiso c ?
H(22) -0.0493 0.4035 0.6831 0.105 1.000 . Uiso c ?
H(23) -0.0568 0.6095 0.6465 0.105 1.000 . Uiso c ?
H(24) -0.1622 0.4329 0.6403 0.105 1.000 . Uiso c ?

loop_
_atom_site_aniso_label
_atom_site_aniso_U_11
_atom_site_aniso_U_22
_atom_site_aniso_U_33
_atom_site_aniso_U_12
_atom_site_aniso_U_13
_atom_site_aniso_U_23
I(1) 0.0711(1) 0.1521(3) 0.0779(1) -0.0103(1) 0.00804(9) -0.0107(1)
O(1) 0.092(1) 0.054(1) 0.093(1) 0.012(1) 0.026(1) 0.018(1)
O(2) 0.097(1) 0.058(1) 0.089(1) -0.009(1) 0.030(1) 0.014(1)
N(1) 0.061(1) 0.050(1) 0.061(1) -0.004(1) 0.0177(9) 0.002(1)
C(1) 0.059(1) 0.083(2) 0.067(2) -0.003(1) 0.013(1) -0.002(1)
C(2) 0.057(1) 0.066(2) 0.075(2) 0.004(1) 0.019(1) 0.006(1)
C(3) 0.065(2) 0.091(2) 0.088(2) -0.010(2) 0.027(1) -0.009(2)
C(4) 0.071(2) 0.062(2) 0.084(2) -0.013(1) 0.026(1) 0.001(2)
C(5) 0.063(1) 0.043(2) 0.072(2) 0.001(1) 0.024(1) 0.003(1)
C(6) 0.075(2) 0.039(2) 0.067(2) 0.007(1) 0.022(1) -0.002(1)
C(7) 0.065(2) 0.054(2) 0.079(2) 0.000(1) 0.011(1) -0.003(1)
C(8) 0.076(2) 0.042(2) 0.084(2) -0.010(1) 0.022(1) -0.008(1)
C(9) 0.072(2) 0.038(1) 0.076(2) 0.008(1) 0.026(1) 0.000(1)
C(10) 0.073(2) 0.060(2) 0.078(2) 0.012(1) 0.030(1) 0.001(1)
C(11) 0.133(3) 0.117(3) 0.083(2) 0.052(2) 0.053(2) 0.011(2)
C(12) 0.65(2) 0.67(2) 0.195(6) -0.51(2) 0.271(9) -0.132(8)
C(13) 0.52(1) 0.307(9) 0.181(5) -0.221(9) 0.220(7) -0.146(6)
C(14) 0.112(3) 0.108(3) 0.104(2) -0.017(2) -0.019(2) 0.013(2)
C(15) 0.077(2) 0.055(2) 0.139(3) 0.008(2) 0.043(2) -0.006(2)

loop_
_atom_type_symbol
_atom_type_oxidation_number
_atom_type_number_in_cell
_atom_type_scat_dispersion_real
_atom_type_scat_dispersion_imag
_atom_type_scat_source
C 0 60 0.002 0.002
;International Tables for Crystallography
(1992, Vol. C, Table 6.1.1.2)
;
H 0 96 0.000 0.000
;International Tables for Crystallography
(1992, Vol. C, Table 6.1.1.2)
;
O 0 8 0.008 0.006
;International Tables for Crystallography
(1992, Vol. C, Table 6.1.1.2)
;
N 0 4 0.004 0.003
;International Tables for Crystallography
(1992, Vol. C, Table 6.1.1.2)
;
I 0 4 -0.726 1.812
;International Tables for Crystallography
(1992, Vol. C, Table 6.1.1.2)
;

loop_
_geom_angle_atom_site_label_1
_geom_angle_atom_site_label_2
_geom_angle_atom_site_label_3
_geom_angle
_geom_angle_site_symmetry_1
_geom_angle_site_symmetry_2
_geom_angle_site_symmetry_3
_geom_angle_publ_flag
C2 N1 C5 113.3(3) . . . ?
C2 N1 C9 122.9(3) . . . ?
C5 N1 C9 123.6(4) . . . ?
I1 C1 C2 110.4(3) . . . ?
I1 C1 H1 109.2 . . . no
I1 C1 H2 109.2 . . . no
C2 C1 H1 109.2 . . . no
C2 C1 H2 109.2 . . . no
H1 C1 H2 109.5 . . . no
N1 C2 C1 108.6(3) . . . ?
N1 C2 C3 102.9(3) . . . ?
N1 C2 H3 110.9 . . . no
C1 C2 C3 112.5(4) . . . ?
C1 C2 H3 110.9 . . . no
C3 C2 H3 110.9 . . . no
C2 C3 C4 103.8(4) . . . ?
C2 C3 H4 110.9 . . . no
C2 C3 H5 110.9 . . . no
C4 C3 H4 110.9 . . . no
C4 C3 H5 110.9 . . . no
H4 C3 H5 109.5 . . . no
C3 C4 C5 103.7(4) . . . ?
C3 C4 H6 110.9 . . . no
C3 C4 H7 110.9 . . . no
C5 C4 H6 110.9 . . . no
C5 C4 H7 110.9 . . . no
H6 C4 H7 109.5 . . . no
N1 C5 C4 101.6(3) . . . ?
N1 C5 C6 110.2(3) . . . ?
N1 C5 C10 109.5(3) . . . ?
C4 C5 C6 112.8(4) . . . ?
C4 C5 C10 112.9(3) . . . ?
C6 C5 C10 109.5(3) . . . ?
O1 C6 C5 120.4(4) . . . ?
O1 C6 C7 121.9(4) . . . ?
C5 C6 C7 117.7(4) . . . ?
C6 C7 C8 111.0(4) . . . ?
C6 C7 C14 109.5(4) . . . ?
C6 C7 C15 106.1(4) . . . ?
C8 C7 C14 110.3(4) . . . ?
C8 C7 C15 109.5(4) . . . ?
C14 C7 C15 110.5(4) . . . ?
C7 C8 C9 113.4(4) . . . ?
C7 C8 H8 108.5 . . . no
C7 C8 H9 108.5 . . . no
C9 C8 H8 108.5 . . . no
C9 C8 H9 108.5 . . . no
H8 C8 H9 109.5 . . . no
O2 C9 N1 122.2(4) . . . ?
O2 C9 C8 123.2(4) . . . ?
N1 C9 C8 114.6(4) . . . ?
C5 C10 C11 117.7(4) . . . ?
C5 C10 H10 107.4 . . . no
C5 C10 H11 107.4 . . . no
C11 C10 H10 107.4 . . . no
C11 C10 H11 107.4 . . . no
H10 C10 H11 109.5 . . . no
C10 C11 C12 113.8(7) . . . ?
C10 C11 C13 113.6(7) . . . ?
C10 C11 H12 109.0 . . . no
C12 C11 C13 101.6(9) . . . ?
C12 C11 H12 109.3 . . . no
C13 C11 H12 109.2 . . . no
C11 C12 H13 109.5 . . . no
C11 C12 H14 109.8 . . . no
C11 C12 H15 109.0 . . . no
H13 C12 H14 110.1 . . . no
H13 C12 H15 109.0 . . . no
H14 C12 H15 109.4 . . . no
C11 C13 H16 109.6 . . . no
C11 C13 H17 109.1 . . . no
C11 C13 H18 109.5 . . . no
H16 C13 H17 109.4 . . . no
H16 C13 H18 110.0 . . . no
H17 C13 H18 109.3 . . . no
C7 C14 H19 109.5 . . . no
C7 C14 H20 109.5 . . . no
C7 C14 H21 109.5 . . . no
H19 C14 H20 109.5 . . . no
H19 C14 H21 109.5 . . . no
H20 C14 H21 109.5 . . . no
C7 C15 H22 109.5 . . . no
C7 C15 H23 109.5 . . . no
C7 C15 H24 109.5 . . . no
H22 C15 H23 109.5 . . . no
H22 C15 H24 109.5 . . . no
H23 C15 H24 109.5 . . . no

loop_
_geom_bond_atom_site_label_1
_geom_bond_atom_site_label_2
_geom_bond_distance
_geom_bond_site_symmetry_1
_geom_bond_site_symmetry_2
_geom_bond_publ_flag
I1 C1 2.150(4) . . ?
O1 C6 1.210(5) . . ?
O2 C9 1.230(5) . . ?
N1 C2 1.463(5) . . ?
N1 C5 1.473(5) . . ?
N1 C9 1.353(5) . . ?
C1 C2 1.520(6) . . ?
C1 H1 0.95 . . no
C1 H2 0.95 . . no
C2 C3 1.548(6) . . ?
C2 H3 0.95 . . no
C3 C4 1.521(7) . . ?
C3 H4 0.95 . . no
C3 H5 0.95 . . no
C4 C5 1.528(6) . . ?
C4 H6 0.95 . . no
C4 H7 0.95 . . no
C5 C6 1.515(6) . . ?
C5 C10 1.560(5) . . ?
C6 C7 1.533(6) . . ?
C7 C8 1.520(6) . . ?
C7 C14 1.520(6) . . ?
C7 C15 1.541(6) . . ?
C8 C9 1.508(6) . . ?
C8 H8 0.95 . . no
C8 H9 0.95 . . no
C10 C11 1.519(7) . . ?
C10 H10 0.95 . . no
C10 H11 0.95 . . no
C11 C12 1.36(1) . . ?
C11 C13 1.39(1) . . ?
C11 H12 0.95 . . no
C12 H13 0.95 . . no
C12 H14 0.94 . . no
C12 H15 0.96 . . no
C13 H16 0.95 . . no
C13 H17 0.95 . . no
C13 H18 0.95 . . no
C14 H19 0.95 . . no
C14 H20 0.95 . . no
C14 H21 0.95 . . no
C15 H22 0.95 . . no
C15 H23 0.95 . . no
C15 H24 0.95 . . no

loop_
_geom_contact_atom_site_label_1
_geom_contact_atom_site_label_2
_geom_contact_distance
_geom_contact_site_symmetry_1
_geom_contact_site_symmetry_2
_geom_contact_publ_flag
O1 C8 3.304(6) . 1_565 no
O2 C15 3.568(6) . 2_546 no

loop_
_geom_torsion_atom_site_label_1
_geom_torsion_atom_site_label_2
_geom_torsion_atom_site_label_3
_geom_torsion_atom_site_label_4
_geom_torsion_site_symmetry_1
_geom_torsion_site_symmetry_2
_geom_torsion_site_symmetry_3
_geom_torsion_site_symmetry_4
_geom_torsion
_geom_torsion_publ_flag
I1 C1 C2 N1 . . . . 172.5(3) no
I1 C1 C2 C3 . . . . -74.3(4) no
O1 C6 C5 N1 . . . . 152.5(4) no
O1 C6 C5 C4 . . . . 39.7(5) no
O1 C6 C5 C10 . . . . -87.0(5) no
O1 C6 C7 C8 . . . . 163.7(4) no
O1 C6 C7 C14 . . . . 41.8(6) no
O1 C6 C7 C15 . . . . -77.5(5) no
O2 C9 N1 C2 . . . . -5.7(6) no
O2 C9 N1 C5 . . . . 169.2(4) no
O2 C9 C8 C7 . . . . 140.6(4) no
N1 C2 C3 C4 . . . . 25.5(4) no
N1 C5 C4 C3 . . . . 34.9(4) no
N1 C5 C6 C7 . . . . -26.7(5) no
N1 C5 C10 C11 . . . . 173.3(4) no
N1 C9 C8 C7 . . . . -37.4(5) no
C1 C2 N1 C5 . . . . 115.9(4) no
C1 C2 N1 C9 . . . . -68.7(5) no
C1 C2 C3 C4 . . . . -91.1(4) no
C2 N1 C5 C4 . . . . -19.7(4) no
C2 N1 C5 C6 . . . . -139.5(4) no
C2 N1 C5 C10 . . . . 100.0(4) no
C2 N1 C9 C8 . . . . 172.4(3) no
C2 C3 C4 C5 . . . . -38.0(4) no
C3 C2 N1 C5 . . . . -3.5(4) no
C3 C2 N1 C9 . . . . 171.9(4) no
C3 C4 C5 C6 . . . . 152.9(3) no
C3 C4 C5 C10 . . . . -82.3(4) no
C4 C5 N1 C9 . . . . 165.0(4) no
C4 C5 C6 C7 . . . . -139.4(4) no
C4 C5 C10 C11 . . . . -74.3(6) no
C5 N1 C9 C8 . . . . -12.7(5) no
C5 C6 C7 C8 . . . . -17.1(5) no
C5 C6 C7 C14 . . . . -139.0(4) no
C5 C6 C7 C15 . . . . 101.7(4) no
C5 C10 C11 C12 . . . . 91(1) no
C5 C10 C11 C13 . . . . -152.9(8) no
C6 C5 N1 C9 . . . . 45.2(5) no
C6 C5 C10 C11 . . . . 52.4(6) no
C6 C7 C8 C9 . . . . 50.5(5) no
C7 C6 C5 C10 . . . . 93.8(4) no
C9 N1 C5 C10 . . . . -75.3(5) no
C9 C8 C7 C14 . . . . 171.9(4) no
C9 C8 C7 C15 . . . . -66.3(5) no
